data_7106387
loop_
_publ_author_name
'Jose M. Marquez'
'Elisa Martinez-Castro'
'Serena Gabrielli'
'Oscar Lopez'
'Ines Maya'
'Manuel Angulo'
'Eleuterio Alvarez'
'Jose G. Fernandez-Bolanos'

_publ_section_title
;
 Alkoxyamine-cyanoboranes: efficient cyanoborane transfer agents
;
_journal_name_full Chem.Commun.
_journal_page_first 5617
_journal_paper_doi 10.1039/c1cc11345c
_journal_volume 47
_journal_year 2011
_chemical_formula_moiety 'C10 H14 B Cl N2 O'
_chemical_formula_sum 'C10 H14 B Cl N2 O'
_chemical_formula_weight 224.49
_chemical_name_systematic
;
?
;
_space_group_IT_number 14
_symmetry_cell_setting monoclinic
_symmetry_space_group_name_Hall '-P 2ybc'
_symmetry_space_group_name_H-M 'P 1 21/c 1'
_atom_sites_solution_hydrogens geom
_atom_sites_solution_primary direct
_atom_sites_solution_secondary difmap
_audit_creation_method SHELXL-97
_cell_angle_alpha 90.00
_cell_angle_beta 92.1500(10)
_cell_angle_gamma 90.00
_cell_formula_units_Z 4
_cell_length_a 9.5051(4)
_cell_length_b 12.3772(5)
_cell_length_c 9.9685(4)
_cell_measurement_reflns_used 8972
_cell_measurement_temperature 173(2)
_cell_measurement_theta_max 30.15
_cell_measurement_theta_min 2.14
_cell_volume 1171.93(8)
_computing_cell_refinement 'Bruker (2006). APEX 2. Version 2.1.'
_computing_data_collection 'Bruker (2006). APEX 2. Version 2.1.'
_computing_data_reduction 'Bruker (2006). APEX 2. Version 2.1.'
_computing_molecular_graphics 'XP, SHELXTL v. 6.14 (Bruker, 2003)'
_computing_publication_material 'XCIF, SHELXTL v. 6.14 (Bruker, 2003)'
_computing_structure_refinement 'XL, SHELXTL v. 6.14 (Bruker, 2003)'
_computing_structure_solution 'Bruker (2006). APEX 2. Version 2.1.'
_diffrn_ambient_temperature 173(2)
_diffrn_detector_area_resol_mean 8.26
_diffrn_measured_fraction_theta_full 0.997
_diffrn_measured_fraction_theta_max 0.997
_diffrn_measurement_device_type
;
Bruker-Nonius X8kappa APEX II CCD area detector'
;
_diffrn_measurement_method 'phi and omega scans with narrow frames'
_diffrn_radiation_monochromator graphite
_diffrn_radiation_source 'fine-focus sealed tube'
_diffrn_radiation_type MoK\a
_diffrn_radiation_wavelength 0.71073
_diffrn_reflns_av_R_equivalents 0.0320
_diffrn_reflns_av_sigmaI/netI 0.0202
_diffrn_reflns_limit_h_max 13
_diffrn_reflns_limit_h_min -13
_diffrn_reflns_limit_k_max 17
_diffrn_reflns_limit_k_min -17
_diffrn_reflns_limit_l_max 14
_diffrn_reflns_limit_l_min -14
_diffrn_reflns_number 33074
_diffrn_reflns_theta_full 30.53
_diffrn_reflns_theta_max 30.53
_diffrn_reflns_theta_min 3.44
_diffrn_standards_decay_% 0
_exptl_absorpt_coefficient_mu 0.300
_exptl_absorpt_correction_T_max 0.9341
_exptl_absorpt_correction_T_min 0.8643
_exptl_absorpt_correction_type multi-scan
_exptl_absorpt_process_details
;
SADABS, Bruker (2006). APEX 2. Version 2.1. Bruker Analytical
X-ray Solutions, Madison, Wisconsin, USA.
;
_exptl_crystal_colour colourless
_exptl_crystal_density_diffrn 1.272
_exptl_crystal_density_method 'not measured'
_exptl_crystal_description needle
_exptl_crystal_F_000 472
_exptl_crystal_size_max 0.50
_exptl_crystal_size_mid 0.30
_exptl_crystal_size_min 0.23
_refine_diff_density_max 0.397
_refine_diff_density_min -0.274
_refine_diff_density_rms 0.046
_refine_ls_extinction_method none
_refine_ls_goodness_of_fit_ref 1.047
_refine_ls_hydrogen_treatment mixed
_refine_ls_matrix_type full
_refine_ls_number_parameters 145
_refine_ls_number_reflns 3579
_refine_ls_number_restraints 0
_refine_ls_restrained_S_all 1.047
_refine_ls_R_factor_all 0.0412
_refine_ls_R_factor_gt 0.0317
_refine_ls_shift/su_max 0.001
_refine_ls_shift/su_mean 0.000
_refine_ls_structure_factor_coef Fsqd
_refine_ls_weighting_details 'calc w=1/[\s^2^(Fo^2^)+(0.0488P)^2^+0.2392P] where P=(Fo^2^+2Fc^2^)/3'
_refine_ls_weighting_scheme calc
_refine_ls_wR_factor_gt 0.0851
_refine_ls_wR_factor_ref 0.0893
_reflns_number_gt 2931
_reflns_number_total 3579
_reflns_threshold_expression >2sigma(I)
_cod_data_source_file c1cc11345c.txt
_cod_data_source_block 7
_cod_original_sg_symbol_H-M P2(1)/c
_cod_database_code 7106387

loop_
_symmetry_equiv_pos_as_xyz
'x, y, z'
'-x, y+1/2, -z+1/2'
'-x, -y, -z'
'x, -y-1/2, z-1/2'

loop_
_atom_site_label
_atom_site_type_symbol
_atom_site_fract_x
_atom_site_fract_y
_atom_site_fract_z
_atom_site_U_iso_or_equiv
_atom_site_adp_type
_atom_site_occupancy
_atom_site_symmetry_multiplicity
_atom_site_calc_flag
_atom_site_refinement_flags
_atom_site_disorder_assembly
_atom_site_disorder_group
Cl1 Cl 0.79235(3) 0.52089(2) 0.48279(3) 0.03210(9) Uani 1 1 d . . .
O1 O 0.70929(7) 0.35193(5) 0.20057(7) 0.01640(14) Uani 1 1 d . . .
N1 N 0.59125(8) 0.38557(6) 0.27833(8) 0.01484(15) Uani 1 1 d . . .
H1N H 0.5886(13) 0.4580(10) 0.2776(12) 0.018 Uiso 1 1 d . . .
N2 N 0.46293(10) 0.11886(7) 0.23018(9) 0.02569(19) Uani 1 1 d . . .
C1 C 0.61907(10) 0.34972(8) 0.41908(10) 0.01996(18) Uani 1 1 d . . .
H1A H 0.6077 0.2703 0.4228 0.024 Uiso 1 1 calc R . .
H1B H 0.5469 0.3820 0.4758 0.024 Uiso 1 1 calc R . .
C2 C 0.76253(11) 0.37828(8) 0.47855(10) 0.0234(2) Uani 1 1 d . . .
H2A H 0.8355 0.3436 0.4249 0.028 Uiso 1 1 calc R . .
H2B H 0.7717 0.3493 0.5710 0.028 Uiso 1 1 calc R . .
C3 C 0.74473(11) 0.43683(8) 0.10788(11) 0.0243(2) Uani 1 1 d . . .
H3A H 0.7730 0.5032 0.1574 0.029 Uiso 1 1 calc R . .
H3B H 0.6630 0.4539 0.0472 0.029 Uiso 1 1 calc R . .
C4 C 0.86477(10) 0.39487(7) 0.02923(10) 0.01834(18) Uani 1 1 d . . .
C5 C 0.98548(10) 0.35517(8) 0.09572(10) 0.02067(19) Uani 1 1 d . . .
H5 H 0.9928 0.3567 0.1910 0.025 Uiso 1 1 calc R . .
C6 C 1.09517(10) 0.31328(8) 0.02354(10) 0.02167(19) Uani 1 1 d . . .
H6 H 1.1759 0.2841 0.0694 0.026 Uiso 1 1 calc R . .
C7 C 1.08654(10) 0.31407(8) -0.11578(11) 0.0222(2) Uani 1 1 d . . .
H7 H 1.1612 0.2851 -0.1654 0.027 Uiso 1 1 calc R . .
C8 C 0.96886(11) 0.35722(8) -0.18239(10) 0.0226(2) Uani 1 1 d . . .
H8 H 0.9646 0.3602 -0.2777 0.027 Uiso 1 1 calc R . .
C9 C 0.85703(10) 0.39619(8) -0.11050(10) 0.02069(19) Uani 1 1 d . . .
H9 H 0.7754 0.4237 -0.1567 0.025 Uiso 1 1 calc R . .
C10 C 0.45768(10) 0.21121(8) 0.22209(10) 0.01974(18) Uani 1 1 d . . .
B1 B 0.44883(11) 0.33945(9) 0.21174(11) 0.0187(2) Uani 1 1 d . . .
H1 H 0.3622(13) 0.3699(10) 0.2742(13) 0.022 Uiso 1 1 d . . .
H2 H 0.4411(13) 0.3649(10) 0.1086(13) 0.022 Uiso 1 1 d . . .

loop_
_atom_site_aniso_label
_atom_site_aniso_U_11
_atom_site_aniso_U_22
_atom_site_aniso_U_33
_atom_site_aniso_U_23
_atom_site_aniso_U_13
_atom_site_aniso_U_12
Cl1 0.03293(15) 0.02167(14) 0.04097(17) -0.00788(10) -0.00820(11) -0.00036(10)
O1 0.0167(3) 0.0129(3) 0.0201(3) 0.0018(2) 0.0074(2) 0.0021(2)
N1 0.0156(3) 0.0118(3) 0.0174(3) 0.0002(3) 0.0045(3) 0.0011(3)
N2 0.0303(5) 0.0190(4) 0.0281(5) -0.0030(3) 0.0057(3) -0.0064(3)
C1 0.0241(4) 0.0194(4) 0.0165(4) 0.0018(3) 0.0018(3) -0.0009(3)
C2 0.0279(5) 0.0196(5) 0.0223(5) -0.0011(4) -0.0035(4) 0.0032(4)
C3 0.0283(5) 0.0145(4) 0.0312(5) 0.0070(4) 0.0151(4) 0.0035(3)
C4 0.0195(4) 0.0116(4) 0.0243(5) 0.0013(3) 0.0068(3) -0.0012(3)
C5 0.0240(5) 0.0177(4) 0.0205(4) 0.0022(3) 0.0032(3) -0.0010(3)
C6 0.0174(4) 0.0192(4) 0.0285(5) 0.0004(4) 0.0007(3) -0.0011(3)
C7 0.0189(4) 0.0194(4) 0.0288(5) -0.0057(4) 0.0071(4) -0.0026(3)
C8 0.0240(5) 0.0238(5) 0.0203(5) -0.0052(4) 0.0027(3) -0.0037(4)
C9 0.0187(4) 0.0183(4) 0.0251(5) 0.0001(3) 0.0011(3) -0.0015(3)
C10 0.0190(4) 0.0204(4) 0.0201(4) -0.0025(3) 0.0051(3) -0.0044(3)
B1 0.0165(4) 0.0161(5) 0.0235(5) -0.0001(4) 0.0012(4) -0.0008(3)

loop_
_atom_type_symbol
_atom_type_description
_atom_type_scat_dispersion_real
_atom_type_scat_dispersion_imag
_atom_type_scat_source
C C 0.0033 0.0016 'International Tables Vol C Tables 4.2.6.8 and 6.1.1.4'
H H 0.0000 0.0000 'International Tables Vol C Tables 4.2.6.8 and 6.1.1.4'
B B 0.0013 0.0007 'International Tables Vol C Tables 4.2.6.8 and 6.1.1.4'
N N 0.0061 0.0033 'International Tables Vol C Tables 4.2.6.8 and 6.1.1.4'
O O 0.0106 0.0060 'International Tables Vol C Tables 4.2.6.8 and 6.1.1.4'
Cl Cl 0.1484 0.1585 'International Tables Vol C Tables 4.2.6.8 and 6.1.1.4'

loop_
_geom_angle_atom_site_label_1
_geom_angle_atom_site_label_2
_geom_angle_atom_site_label_3
_geom_angle
_geom_angle_site_symmetry_1
_geom_angle_site_symmetry_3
_geom_angle_publ_flag
C3 O1 N1 109.66(6) . . ?
O1 N1 C1 107.79(7) . . ?
O1 N1 B1 109.73(7) . . ?
C1 N1 B1 113.91(7) . . ?
O1 N1 H1N 107.8(8) . . ?
C1 N1 H1N 108.1(8) . . ?
B1 N1 H1N 109.4(8) . . ?
N1 C1 C2 115.30(8) . . ?
N1 C1 H1A 108.4 . . ?
C2 C1 H1A 108.4 . . ?
N1 C1 H1B 108.4 . . ?
C2 C1 H1B 108.4 . . ?
H1A C1 H1B 107.5 . . ?
C1 C2 Cl1 112.39(7) . . ?
C1 C2 H2A 109.1 . . ?
Cl1 C2 H2A 109.1 . . ?
C1 C2 H2B 109.1 . . ?
Cl1 C2 H2B 109.1 . . ?
H2A C2 H2B 107.9 . . ?
O1 C3 C4 106.37(7) . . ?
O1 C3 H3A 110.5 . . ?
C4 C3 H3A 110.5 . . ?
O1 C3 H3B 110.5 . . ?
C4 C3 H3B 110.5 . . ?
H3A C3 H3B 108.6 . . ?
C9 C4 C5 119.47(9) . . ?
C9 C4 C3 120.38(9) . . ?
C5 C4 C3 120.15(9) . . ?
C6 C5 C4 120.40(9) . . ?
C6 C5 H5 119.8 . . ?
C4 C5 H5 119.8 . . ?
C7 C6 C5 119.89(9) . . ?
C7 C6 H6 120.1 . . ?
C5 C6 H6 120.1 . . ?
C8 C7 C6 119.88(9) . . ?
C8 C7 H7 120.1 . . ?
C6 C7 H7 120.1 . . ?
C7 C8 C9 120.37(9) . . ?
C7 C8 H8 119.8 . . ?
C9 C8 H8 119.8 . . ?
C8 C9 C4 119.93(9) . . ?
C8 C9 H9 120.0 . . ?
C4 C9 H9 120.0 . . ?
N2 C10 B1 179.37(11) . . ?
N1 B1 C10 106.77(7) . . ?
N1 B1 H1 106.2(7) . . ?
C10 B1 H1 109.8(6) . . ?
N1 B1 H2 108.7(7) . . ?
C10 B1 H2 110.8(7) . . ?
H1 B1 H2 114.1(10) . . ?

loop_
_geom_bond_atom_site_label_1
_geom_bond_atom_site_label_2
_geom_bond_distance
_geom_bond_site_symmetry_2
_geom_bond_publ_flag
Cl1 C2 1.7879(11) . ?
O1 C3 1.4474(11) . ?
O1 N1 1.4485(9) . ?
N1 C1 1.4858(12) . ?
N1 B1 1.5911(13) . ?
N1 H1N 0.897(13) . ?
N2 C10 1.1468(13) . ?
C1 C2 1.5084(14) . ?
C1 H1A 0.9900 . ?
C1 H1B 0.9900 . ?
C2 H2A 0.9900 . ?
C2 H2B 0.9900 . ?
C3 C4 1.5011(13) . ?
C3 H3A 0.9900 . ?
C3 H3B 0.9900 . ?
C4 C9 1.3922(14) . ?
C4 C5 1.3929(14) . ?
C5 C6 1.3891(14) . ?
C5 H5 0.9500 . ?
C6 C7 1.3882(15) . ?
C6 H6 0.9500 . ?
C7 C8 1.3862(15) . ?
C7 H7 0.9500 . ?
C8 C9 1.3904(14) . ?
C8 H8 0.9500 . ?
C9 H9 0.9500 . ?
C10 B1 1.5927(14) . ?
B1 H1 1.116(12) . ?
B1 H2 1.075(13) . ?

loop_
_geom_hbond_atom_site_label_D
_geom_hbond_atom_site_label_H
_geom_hbond_atom_site_label_A
_geom_hbond_distance_DH
_geom_hbond_distance_HA
_geom_hbond_distance_DA
_geom_hbond_angle_DHA
_geom_hbond_site_symmetry_A
N1 H1N N2 0.897(13) 2.051(13) 2.9337(11) 167.7(11) 2_655

loop_
_geom_torsion_atom_site_label_1
_geom_torsion_atom_site_label_2
_geom_torsion_atom_site_label_3
_geom_torsion_atom_site_label_4
_geom_torsion
_geom_torsion_site_symmetry_1
_geom_torsion_site_symmetry_2
_geom_torsion_site_symmetry_3
_geom_torsion_site_symmetry_4
_geom_torsion_publ_flag
C3 O1 N1 C1 -139.27(8) . . . . ?
C3 O1 N1 B1 96.17(9) . . . . ?
O1 N1 C1 C2 49.44(10) . . . . ?
B1 N1 C1 C2 171.45(8) . . . . ?
N1 C1 C2 Cl1 60.40(10) . . . . ?
N1 O1 C3 C4 -178.62(7) . . . . ?
O1 C3 C4 C9 127.15(9) . . . . ?
O1 C3 C4 C5 -53.44(12) . . . . ?
C9 C4 C5 C6 -2.50(14) . . . . ?
C3 C4 C5 C6 178.08(9) . . . . ?
C4 C5 C6 C7 2.06(14) . . . . ?
C5 C6 C7 C8 0.37(14) . . . . ?
C6 C7 C8 C9 -2.34(15) . . . . ?
C7 C8 C9 C4 1.89(15) . . . . ?
C5 C4 C9 C8 0.53(14) . . . . ?
C3 C4 C9 C8 179.94(9) . . . . ?
O1 N1 B1 C10 64.41(9) . . . . ?
C1 N1 B1 C10 -56.52(10) . . . . ?
